data_9010430
loop_
_publ_author_name
'Nestola, F.'
'Ballaran, T. B.'
'Balic-Zunic T'
'Secco, L.'
'Dal Negro, A.'

_publ_section_title
;
 The high-pressure behavior of an Al- and Fe-rich natural orthopyroxene
 Sample: P = 9.562 GPa
;
_journal_name_full 'American Mineralogist'
_journal_page_first 644
_journal_page_last 652
_journal_paper_doi 10.2138/am.2008.2693
_journal_volume 93
_journal_year 2008
_chemical_formula_sum 'Al0.236 Ca0.01 Fe0.967 Mg0.923 Mn0.016 O6 Si1.848'
_chemical_name_mineral Orthopyroxene
_space_group_IT_number 61
_symmetry_space_group_name_Hall '-P 2ac 2ab'
_symmetry_space_group_name_H-M 'P b c a'
_cell_angle_alpha 90
_cell_angle_beta 90
_cell_angle_gamma 90
_cell_length_a 17.9770
_cell_length_b 8.6100
_cell_length_c 5.1227
_cell_formula_units_Z 8
_cell_volume 792.902
_database_code_amcsd 0004562
_diffrn_ambient_pressure 9.562e+06
_exptl_crystal_density_diffrn 3.887
_cod_original_formula_sum 'Fe.967 Mg.923 Ca.01 Mn.016 Al.236 Si1.848 O6'
_cod_database_code 9010430

loop_
_space_group_symop_operation_xyz
x,y,z
x,1/2-y,1/2+z
-x,1/2+y,1/2-z
1/2-x,1/2+y,z
1/2+x,1/2-y,-z
1/2+x,y,1/2-z
1/2-x,-y,1/2+z
-x,-y,-z

loop_
_atom_site_label
_atom_site_fract_x
_atom_site_fract_y
_atom_site_fract_z
_atom_site_occupancy
_atom_site_U_iso_or_equiv
Fe2+M2 0.37946 0.47720 0.35360 0.81800 0.00850
MgM2 0.37946 0.47720 0.35360 0.15600 0.00850
CaM2 0.37946 0.47720 0.35360 0.01000 0.00850
MnM2 0.37946 0.47720 0.35360 0.01600 0.00850
Fe2+M1 0.37620 0.65790 0.85980 0.08100 0.00950
MgM1 0.37620 0.65790 0.85980 0.76700 0.00950
AlM1 0.37620 0.65790 0.85980 0.08400 0.00950
Fe3+M1 0.37620 0.65790 0.85980 0.06800 0.00950
SiTA 0.27090 0.34310 0.03370 1.00000 0.00580
SiTB 0.47280 0.33750 0.80590 0.84800 0.00640
AlTB 0.47280 0.33750 0.80590 0.15200 0.00640
O1A 0.18190 0.33760 0.03120 1.00000 0.00600
O2A 0.30880 0.50930 0.03680 1.00000 0.01000
O3A 0.30370 0.23360 -0.19700 1.00000 0.00900
O1B 0.56270 0.33520 0.81180 1.00000 0.00800
O2B 0.43470 0.48980 0.68760 1.00000 0.01100
O3B 0.44470 0.30720 0.11070 1.00000 0.00800

loop_
_cod_related_entry_id
_cod_related_entry_database
_cod_related_entry_code
1 AMCSD 0004562
